data_8102820
loop_
_publ_author_name
'Zong-Xiao Li'

_publ_contact_author
;
Prof. Zong-Xiao Li
Department of Chemistry and Chemical Engineering, 
Baoji University of Arts and Sciences,
Baoji, Shaanxi  721013
People's Republic of China
;
_publ_section_title
;
 Crystal structure of
 bis[4-chloro-2-(m-tolyliminomethyl)phenolato]copper(II),
 Cu(C14H11NOCl)2
;
_journal_issue 4
_journal_name_full 'Zeitschrift f\"ur Kristallographie - New Crystal Structures'
_journal_page_first 705
_journal_volume 225
_journal_year 2010
_chemical_formula_moiety 'C28 H22 Cl2 Cu N2 O2'
_chemical_formula_sum 'C28 H22 Cl2 Cu N2 O2'
_chemical_formula_weight 552.92
_chemical_name_systematic
; 
bis(4-Chloro-2-(<i>m</i>-tolylimino-methyl)-
phenol)copper(II),
C~28~H~22~Cl~2~CuN~2~O~2~
;
_space_group_IT_number 14
_symmetry_cell_setting monoclinic
_symmetry_space_group_name_Hall '-P 2ybc'
_symmetry_space_group_name_H-M 'P 1 21/c 1'
_atom_sites_solution_hydrogens geom
_atom_sites_solution_primary direct
_atom_sites_solution_secondary difmap
_audit_creation_method SHELXL-97
_cell_angle_alpha 90.00
_cell_angle_beta 104.9030(10)
_cell_angle_gamma 90.00
_cell_formula_units_Z 2
_cell_length_a 9.8806(10)
_cell_length_b 11.0492(12)
_cell_length_c 11.9133(13)
_cell_measurement_reflns_used 2246
_cell_measurement_temperature 298(2)
_cell_measurement_theta_max 26.147
_cell_measurement_theta_min 2.555
_cell_volume 1256.9(2)
_computing_cell_refinement 'Bruker SMART'
_computing_data_collection 'Bruker SMART'
_computing_data_reduction 'Bruker SAINT'
_computing_molecular_graphics 'Bruker SHELXTL'
_computing_publication_material 'Bruker SHELXTL'
_computing_structure_refinement 'SHELXL-97 (Sheldrick, 1997)'
_computing_structure_solution 'SHELXS-97 (Sheldrick, 1990)'
_diffrn_ambient_temperature 298(2)
_diffrn_measured_fraction_theta_full 1.000
_diffrn_measured_fraction_theta_max 1.000
_diffrn_measurement_device_type 'CCD area detector'
_diffrn_measurement_method 'phi and omega scans'
_diffrn_radiation_monochromator graphite
_diffrn_radiation_source 'fine-focus sealed tube'
_diffrn_radiation_type MoK\a
_diffrn_radiation_wavelength 0.71073
_diffrn_reflns_av_R_equivalents 0.0692
_diffrn_reflns_av_sigmaI/netI 0.0671
_diffrn_reflns_limit_h_max 11
_diffrn_reflns_limit_h_min -11
_diffrn_reflns_limit_k_max 13
_diffrn_reflns_limit_k_min -12
_diffrn_reflns_limit_l_max 14
_diffrn_reflns_limit_l_min -9
_diffrn_reflns_number 6091
_diffrn_reflns_theta_full 25.02
_diffrn_reflns_theta_max 25.02
_diffrn_reflns_theta_min 2.13
_exptl_absorpt_coefficient_mu 1.110
_exptl_absorpt_correction_T_max 0.6350
_exptl_absorpt_correction_T_min 0.6068
_exptl_absorpt_correction_type multi-scan
_exptl_absorpt_process_details sadabs
_exptl_crystal_colour brown
_exptl_crystal_density_diffrn 1.461
_exptl_crystal_density_method 'not measured'
_exptl_crystal_description block
_exptl_crystal_F_000 566
_exptl_crystal_size_max 0.50
_exptl_crystal_size_mid 0.48
_exptl_crystal_size_min 0.45
_refine_diff_density_max 0.637
_refine_diff_density_min -0.480
_refine_diff_density_rms 0.080
_refine_ls_extinction_method none
_refine_ls_goodness_of_fit_ref 1.105
_refine_ls_hydrogen_treatment constr
_refine_ls_matrix_type full
_refine_ls_number_parameters 161
_refine_ls_number_reflns 2222
_refine_ls_number_restraints 0
_refine_ls_restrained_S_all 1.105
_refine_ls_R_factor_all 0.0741
_refine_ls_R_factor_gt 0.0461
_refine_ls_shift/su_max 0.000
_refine_ls_shift/su_mean 0.000
_refine_ls_structure_factor_coef Fsqd
_refine_ls_weighting_details 'calc w=1/[\s^2^(Fo^2^)+(0.0610P)^2^+0.6679P] where P=(Fo^2^+2Fc^2^)/3'
_refine_ls_weighting_scheme calc
_refine_ls_wR_factor_gt 0.1119
_refine_ls_wR_factor_ref 0.1417
_reflns_number_gt 1607
_reflns_number_total 2222
_reflns_threshold_expression >2sigma(I)
_cod_data_source_file 1267-3145.cff
_cod_data_source_block I
_cod_depositor_comments
;
The following automatic conversions were performed:
'_symmetry_cell_setting' value 'Monoclinic' changed to 'monoclinic'
according to '/home/saulius/struct/CIF-dictionaries/cif_core.dic'
dictionary named 'cif_core.dic' version 2.4.1 from 2010-06-29.

Automatic conversion script
Id: cif_fix_enum 1555 2011-01-17 13:19:09Z saulius 
;
_cod_original_sg_symbol_H-M P2(1)/c
_cod_database_code 8102820

loop_
_symmetry_equiv_pos_as_xyz
'x, y, z'
'-x, y+1/2, -z+1/2'
'-x, -y, -z'
'x, -y-1/2, z-1/2'

loop_
_atom_site_label
_atom_site_type_symbol
_atom_site_fract_x
_atom_site_fract_y
_atom_site_fract_z
_atom_site_U_iso_or_equiv
_atom_site_adp_type
_atom_site_occupancy
_atom_site_symmetry_multiplicity
_atom_site_calc_flag
_atom_site_refinement_flags
_atom_site_disorder_assembly
_atom_site_disorder_group
Cu1 Cu 0.5000 0.5000 0.5000 0.0403(3) Uani 1 2 d S . .
Cl1 Cl 0.80480(14) 0.79883(12) 1.04345(11) 0.0772(4) Uani 1 1 d . . .
N1 N 0.4195(3) 0.6514(3) 0.5497(3) 0.0419(7) Uani 1 1 d . . .
O1 O 0.5968(3) 0.4648(2) 0.6551(2) 0.0487(7) Uani 1 1 d . . .
C1 C 0.4731(4) 0.7035(3) 0.6479(3) 0.0431(9) Uani 1 1 d . . .
H1 H 0.4351 0.7780 0.6597 0.052 Uiso 1 1 calc R . .
C2 C 0.5841(4) 0.6597(3) 0.7405(3) 0.0397(8) Uani 1 1 d . . .
C3 C 0.6420(4) 0.5416(3) 0.7404(3) 0.0399(8) Uani 1 1 d . . .
C4 C 0.7495(4) 0.5079(3) 0.8361(3) 0.0470(9) Uani 1 1 d . . .
H4 H 0.7883 0.4311 0.8379 0.056 Uiso 1 1 calc R . .
C5 C 0.7995(4) 0.5847(4) 0.9275(4) 0.0533(10) Uani 1 1 d . . .
H5 H 0.8720 0.5601 0.9898 0.064 Uiso 1 1 calc R . .
C6 C 0.7417(4) 0.7001(4) 0.9271(3) 0.0484(10) Uani 1 1 d . . .
C7 C 0.6356(4) 0.7365(3) 0.8364(3) 0.0456(9) Uani 1 1 d . . .
H7 H 0.5966 0.8130 0.8376 0.055 Uiso 1 1 calc R . .
C8 C 0.3095(4) 0.7148(3) 0.4689(3) 0.0461(9) Uani 1 1 d . . .
C9 C 0.3383(4) 0.8245(3) 0.4233(4) 0.0487(10) Uani 1 1 d . . .
H9 H 0.4278 0.8571 0.4476 0.058 Uiso 1 1 calc R . .
C10 C 0.2362(5) 0.8862(4) 0.3423(4) 0.0592(12) Uani 1 1 d . . .
C11 C 0.1060(5) 0.8377(5) 0.3089(5) 0.0762(15) Uani 1 1 d . . .
H11 H 0.0366 0.8781 0.2541 0.091 Uiso 1 1 calc R . .
C12 C 0.0740(5) 0.7300(5) 0.3543(5) 0.0842(17) Uani 1 1 d . . .
H12 H -0.0161 0.6986 0.3308 0.101 Uiso 1 1 calc R . .
C13 C 0.1790(4) 0.6679(4) 0.4365(4) 0.0628(12) Uani 1 1 d . . .
H13 H 0.1586 0.5953 0.4682 0.075 Uiso 1 1 calc R . .
C14 C 0.2719(6) 1.0038(4) 0.2919(5) 0.0814(16) Uani 1 1 d . . .
H14A H 0.2385 1.0015 0.2088 0.122 Uiso 1 1 calc R . .
H14B H 0.3716 1.0149 0.3132 0.122 Uiso 1 1 calc R . .
H14C H 0.2282 1.0698 0.3216 0.122 Uiso 1 1 calc R . .

loop_
_atom_site_aniso_label
_atom_site_aniso_U_11
_atom_site_aniso_U_22
_atom_site_aniso_U_33
_atom_site_aniso_U_23
_atom_site_aniso_U_13
_atom_site_aniso_U_12
Cu1 0.0556(4) 0.0266(3) 0.0392(4) -0.0009(3) 0.0131(3) 0.0017(3)
Cl1 0.0960(9) 0.0756(8) 0.0535(7) -0.0244(7) 0.0074(6) -0.0091(7)
N1 0.0523(17) 0.0309(16) 0.0432(19) 0.0007(15) 0.0138(14) 0.0033(13)
O1 0.0700(17) 0.0312(13) 0.0419(16) -0.0017(12) 0.0089(13) 0.0044(12)
C1 0.053(2) 0.0335(19) 0.044(2) -0.0038(18) 0.0145(18) 0.0035(16)
C2 0.050(2) 0.0323(19) 0.041(2) 0.0029(17) 0.0178(16) 0.0001(15)
C3 0.051(2) 0.0349(18) 0.037(2) 0.0026(18) 0.0164(17) -0.0019(16)
C4 0.056(2) 0.040(2) 0.044(2) 0.0035(19) 0.0116(18) 0.0035(17)
C5 0.057(2) 0.061(3) 0.039(2) 0.000(2) 0.0076(19) -0.0002(19)
C6 0.060(2) 0.049(2) 0.039(2) -0.0064(19) 0.0172(18) -0.0090(19)
C7 0.062(2) 0.034(2) 0.044(2) -0.0064(18) 0.0198(19) -0.0018(17)
C8 0.052(2) 0.039(2) 0.048(2) -0.0036(19) 0.0152(18) 0.0107(17)
C9 0.055(2) 0.042(2) 0.050(2) -0.005(2) 0.0145(18) 0.0096(18)
C10 0.073(3) 0.056(3) 0.049(3) -0.003(2) 0.016(2) 0.019(2)
C11 0.077(3) 0.070(3) 0.071(4) -0.002(3) 0.000(3) 0.027(3)
C12 0.052(3) 0.090(4) 0.100(4) -0.018(4) 0.000(3) -0.003(3)
C13 0.055(3) 0.058(3) 0.076(3) 0.000(3) 0.016(2) 0.007(2)
C14 0.109(4) 0.063(3) 0.077(4) 0.022(3) 0.033(3) 0.031(3)

loop_
_atom_type_symbol
_atom_type_description
_atom_type_scat_dispersion_real
_atom_type_scat_dispersion_imag
_atom_type_scat_source
C C 0.0033 0.0016 'International Tables Vol C Tables 4.2.6.8 and 6.1.1.4'
H H 0.0000 0.0000 'International Tables Vol C Tables 4.2.6.8 and 6.1.1.4'
O O 0.0106 0.0060 'International Tables Vol C Tables 4.2.6.8 and 6.1.1.4'
N N 0.0061 0.0033 'International Tables Vol C Tables 4.2.6.8 and 6.1.1.4'
Cl Cl 0.1484 0.1585 'International Tables Vol C Tables 4.2.6.8 and 6.1.1.4'
Cu Cu 0.3201 1.2651 'International Tables Vol C Tables 4.2.6.8 and 6.1.1.4'

loop_
_geom_angle_atom_site_label_1
_geom_angle_atom_site_label_2
_geom_angle_atom_site_label_3
_geom_angle
_geom_angle_site_symmetry_1
_geom_angle_site_symmetry_3
_geom_angle_publ_flag
O1 Cu1 O1 180.000(1) 3_666 . ?
O1 Cu1 N1 88.72(12) 3_666 . ?
O1 Cu1 N1 91.28(12) . . ?
O1 Cu1 N1 91.28(12) 3_666 3_666 ?
O1 Cu1 N1 88.72(12) . 3_666 ?
N1 Cu1 N1 180.000(1) . 3_666 ?
C1 N1 C8 117.0(3) . . ?
C1 N1 Cu1 122.6(2) . . ?
C8 N1 Cu1 119.9(2) . . ?
C3 O1 Cu1 127.6(2) . . ?
N1 C1 C2 127.3(3) . . ?
N1 C1 H1 116.4 . . ?
C2 C1 H1 116.4 . . ?
C7 C2 C3 119.4(3) . . ?
C7 C2 C1 118.0(3) . . ?
C3 C2 C1 122.6(3) . . ?
O1 C3 C4 119.8(3) . . ?
O1 C3 C2 122.5(3) . . ?
C4 C3 C2 117.7(3) . . ?
C5 C4 C3 121.9(4) . . ?
C5 C4 H4 119.1 . . ?
C3 C4 H4 119.1 . . ?
C4 C5 C6 120.0(4) . . ?
C4 C5 H5 120.0 . . ?
C6 C5 H5 120.0 . . ?
C7 C6 C5 120.3(4) . . ?
C7 C6 Cl1 119.3(3) . . ?
C5 C6 Cl1 120.3(3) . . ?
C6 C7 C2 120.7(4) . . ?
C6 C7 H7 119.7 . . ?
C2 C7 H7 119.7 . . ?
C13 C8 C9 120.0(4) . . ?
C13 C8 N1 120.5(4) . . ?
C9 C8 N1 119.5(3) . . ?
C10 C9 C8 121.2(4) . . ?
C10 C9 H9 119.4 . . ?
C8 C9 H9 119.4 . . ?
C11 C10 C9 118.5(4) . . ?
C11 C10 C14 121.6(4) . . ?
C9 C10 C14 119.9(4) . . ?
C10 C11 C12 121.5(4) . . ?
C10 C11 H11 119.3 . . ?
C12 C11 H11 119.3 . . ?
C11 C12 C13 119.5(4) . . ?
C11 C12 H12 120.3 . . ?
C13 C12 H12 120.3 . . ?
C8 C13 C12 119.3(4) . . ?
C8 C13 H13 120.3 . . ?
C12 C13 H13 120.3 . . ?
C10 C14 H14A 109.5 . . ?
C10 C14 H14B 109.5 . . ?
H14A C14 H14B 109.5 . . ?
C10 C14 H14C 109.5 . . ?
H14A C14 H14C 109.5 . . ?
H14B C14 H14C 109.5 . . ?

loop_
_geom_bond_atom_site_label_1
_geom_bond_atom_site_label_2
_geom_bond_distance
_geom_bond_site_symmetry_2
_geom_bond_publ_flag
Cu1 O1 1.890(3) 3_666 ?
Cu1 O1 1.890(3) . ?
Cu1 N1 2.006(3) . ?
Cu1 N1 2.006(3) 3_666 ?
Cl1 C6 1.748(4) . ?
N1 C1 1.289(4) . ?
N1 C8 1.435(4) . ?
O1 C3 1.311(5) . ?
C1 C2 1.425(5) . ?
C1 H1 0.9300 . ?
C2 C7 1.409(5) . ?
C2 C3 1.425(5) . ?
C3 C4 1.394(5) . ?
C4 C5 1.369(5) . ?
C4 H4 0.9300 . ?
C5 C6 1.396(6) . ?
C5 H5 0.9300 . ?
C6 C7 1.359(5) . ?
C7 H7 0.9300 . ?
C8 C13 1.351(5) . ?
C8 C9 1.388(5) . ?
C9 C10 1.383(5) . ?
C9 H9 0.9300 . ?
C10 C11 1.355(7) . ?
C10 C14 1.511(7) . ?
C11 C12 1.377(7) . ?
C11 H11 0.9300 . ?
C12 C13 1.408(6) . ?
C12 H12 0.9300 . ?
C13 H13 0.9300 . ?
C14 H14A 0.9600 . ?
C14 H14B 0.9600 . ?
C14 H14C 0.9600 . ?

loop_
_geom_torsion_atom_site_label_1
_geom_torsion_atom_site_label_2
_geom_torsion_atom_site_label_3
_geom_torsion_atom_site_label_4
_geom_torsion
_geom_torsion_site_symmetry_1
_geom_torsion_site_symmetry_2
_geom_torsion_site_symmetry_3
_geom_torsion_site_symmetry_4
_geom_torsion_publ_flag
O1 Cu1 N1 C1 -160.5(3) 3_666 . . . ?
O1 Cu1 N1 C1 19.5(3) . . . . ?
N1 Cu1 N1 C1 163(100) 3_666 . . . ?
O1 Cu1 N1 C8 11.2(3) 3_666 . . . ?
O1 Cu1 N1 C8 -168.8(3) . . . . ?
N1 Cu1 N1 C8 -25(100) 3_666 . . . ?
O1 Cu1 O1 C3 146(100) 3_666 . . . ?
N1 Cu1 O1 C3 -27.8(3) . . . . ?
N1 Cu1 O1 C3 152.2(3) 3_666 . . . ?
C8 N1 C1 C2 -178.9(4) . . . . ?
Cu1 N1 C1 C2 -7.0(5) . . . . ?
N1 C1 C2 C7 174.2(4) . . . . ?
N1 C1 C2 C3 -7.1(6) . . . . ?
Cu1 O1 C3 C4 -158.3(3) . . . . ?
Cu1 O1 C3 C2 22.5(5) . . . . ?
C7 C2 C3 O1 178.5(3) . . . . ?
C1 C2 C3 O1 -0.2(5) . . . . ?
C7 C2 C3 C4 -0.7(5) . . . . ?
C1 C2 C3 C4 -179.4(4) . . . . ?
O1 C3 C4 C5 -179.6(3) . . . . ?
C2 C3 C4 C5 -0.4(6) . . . . ?
C3 C4 C5 C6 0.7(6) . . . . ?
C4 C5 C6 C7 0.1(6) . . . . ?
C4 C5 C6 Cl1 180.0(3) . . . . ?
C5 C6 C7 C2 -1.2(6) . . . . ?
Cl1 C6 C7 C2 179.0(3) . . . . ?
C3 C2 C7 C6 1.5(5) . . . . ?
C1 C2 C7 C6 -179.7(4) . . . . ?
C1 N1 C8 C13 -116.2(4) . . . . ?
Cu1 N1 C8 C13 71.6(4) . . . . ?
C1 N1 C8 C9 64.3(5) . . . . ?
Cu1 N1 C8 C9 -107.8(3) . . . . ?
C13 C8 C9 C10 -1.6(6) . . . . ?
N1 C8 C9 C10 177.8(4) . . . . ?
C8 C9 C10 C11 0.6(6) . . . . ?
C8 C9 C10 C14 -178.4(4) . . . . ?
C9 C10 C11 C12 0.5(7) . . . . ?
C14 C10 C11 C12 179.4(5) . . . . ?
C10 C11 C12 C13 -0.6(8) . . . . ?
C9 C8 C13 C12 1.5(7) . . . . ?
N1 C8 C13 C12 -178.0(4) . . . . ?
C11 C12 C13 C8 -0.4(8) . . . . ?
